data_7101835
loop_
_publ_author_name
'Zhang, Fenbao'
'Jennings, Michael C'
'Puddephatt, Richard J'

_publ_section_title
;
 Organometallic molecular materials: self-assembly through hydrogen
 bonding of an organoplatinum network structure with zeolite-like
 topology.
;
_journal_issue 15
_journal_name_full 'Chemical communications (Cambridge, England)'
_journal_page_first 1496
_journal_page_last 1498
_journal_paper_doi 10.1039/b617341a
_journal_year 2007
_chemical_formula_sum 'C61.2 H42.4 B2 Cl2.4 F30 N6 O7 Pt2'
_chemical_formula_weight 2040.69
_chemical_name_systematic
;
?
;
_space_group_IT_number 15
_symmetry_cell_setting monoclinic
_symmetry_space_group_name_Hall '-C 2yc'
_symmetry_space_group_name_H-M 'C 1 2/c 1'
_atom_sites_solution_hydrogens geom
_atom_sites_solution_primary heavy
_atom_sites_solution_secondary difmap
_audit_creation_method SHELXL-97
_cell_angle_alpha 90.00
_cell_angle_beta 101.809(2)
_cell_angle_gamma 90.00
_cell_formula_units_Z 4
_cell_length_a 14.9330(5)
_cell_length_b 21.9706(7)
_cell_length_c 23.9595(10)
_cell_measurement_reflns_used 6133
_cell_measurement_temperature 150(2)
_cell_measurement_theta_max 25.03
_cell_measurement_theta_min 1.70
_cell_volume 7694.4(5)
_computing_cell_refinement 'DENZO-SMN (Otwinowski & Minor, 1997)'
_computing_data_collection 'COLLECT (Nonius, 1997-2001)'
_computing_data_reduction DENZO-SMN
_computing_molecular_graphics 'SHELXTL/PC (Sheldrick, 2001)'
_computing_publication_material SHELXTL/PC
_computing_structure_refinement 'SHELXL-97 (Sheldrick, 1997)'
_computing_structure_solution 'SHELXS-97 (Sheldrick, 1997)'
_diffrn_ambient_temperature 150(2)
_diffrn_measured_fraction_theta_full 0.974
_diffrn_measured_fraction_theta_max 0.974
_diffrn_measurement_device_type 'Nonius Kappa-CCD'
_diffrn_measurement_method '\f scans, and \w scans with \k offsets'
_diffrn_radiation_monochromator graphite
_diffrn_radiation_source 'fine-focus sealed tube'
_diffrn_radiation_type MoK\a
_diffrn_radiation_wavelength 0.71073
_diffrn_reflns_av_R_equivalents 0.108
_diffrn_reflns_av_sigmaI/netI 0.0951
_diffrn_reflns_limit_h_max 17
_diffrn_reflns_limit_h_min -17
_diffrn_reflns_limit_k_max 25
_diffrn_reflns_limit_k_min -26
_diffrn_reflns_limit_l_max 28
_diffrn_reflns_limit_l_min -28
_diffrn_reflns_number 25639
_diffrn_reflns_theta_full 25.03
_diffrn_reflns_theta_max 25.03
_diffrn_reflns_theta_min 2.61
_diffrn_standards_number 0
_exptl_absorpt_coefficient_mu 3.840
_exptl_absorpt_correction_T_max 0.5530
_exptl_absorpt_correction_T_min 0.2769
_exptl_absorpt_correction_type multi-scan
_exptl_absorpt_process_details 'DENZO-SMN (Otwinowski & Minor, 1997)'
_exptl_crystal_colour colourless
_exptl_crystal_density_diffrn 1.762
_exptl_crystal_density_method 'not measured'
_exptl_crystal_description plate
_exptl_crystal_F_000 3938
_exptl_crystal_size_max 0.45
_exptl_crystal_size_mid 0.45
_exptl_crystal_size_min 0.17
_refine_diff_density_max 5.054
_refine_diff_density_min -2.734
_refine_diff_density_rms 0.286
_refine_ls_extinction_method none
_refine_ls_goodness_of_fit_ref 1.071
_refine_ls_hydrogen_treatment mixed
_refine_ls_matrix_type full
_refine_ls_number_parameters 475
_refine_ls_number_reflns 6624
_refine_ls_number_restraints 198
_refine_ls_restrained_S_all 1.055
_refine_ls_R_factor_all 0.1437
_refine_ls_R_factor_gt 0.1006
_refine_ls_shift/su_max 0.000
_refine_ls_shift/su_mean 0.000
_refine_ls_structure_factor_coef Fsqd
_refine_ls_weighting_details 'calc w=1/[\s^2^(Fo^2^)+(0.1110P)^2^+803.4763P] where P=(Fo^2^+2Fc^2^)/3'
_refine_ls_weighting_scheme calc
_refine_ls_wR_factor_gt 0.2711
_refine_ls_wR_factor_ref 0.2951
_reflns_number_gt 4523
_reflns_number_total 6624
_reflns_threshold_expression I>2\s(I)
_cod_data_source_file b617341a.txt
_cod_data_source_block complex_2
_cod_depositor_comments
;
The following automatic conversions were performed:
'_symmetry_cell_setting' value 'Monoclinic' changed to 'monoclinic'
according to '/home/saulius/struct/CIF-dictionaries/cif_core.dic'
dictionary named 'cif_core.dic' version 2.4.1 from 2010-06-29.

Automatic conversion script
Id: cif_fix_enum 1527 2010-12-29 10:47:43Z saulius 
;
_cod_original_sg_symbol_H-M 'C 2/c'
_cod_original_formula_sum 'C61.20 H42.40 B2 Cl2.40 F30 N6 O7 Pt2'
_cod_database_code 7101835

loop_
_symmetry_equiv_pos_as_xyz
'x, y, z'
'-x, y, -z+1/2'
'x+1/2, y+1/2, z'
'-x+1/2, y+1/2, -z+1/2'
'-x, -y, -z'
'x, -y, z-1/2'
'-x+1/2, -y+1/2, -z'
'x+1/2, -y+1/2, z-1/2'

loop_
_atom_site_label
_atom_site_type_symbol
_atom_site_fract_x
_atom_site_fract_y
_atom_site_fract_z
_atom_site_U_iso_or_equiv
_atom_site_adp_type
_atom_site_occupancy
_atom_site_symmetry_multiplicity
_atom_site_calc_flag
_atom_site_refinement_flags
_atom_site_disorder_assembly
_atom_site_disorder_group
Pt Pt 0.71046(5) 0.29087(3) 0.94321(3) 0.0346(3) Uani 1 1 d . . .
O1 O 0.6619(8) 0.2464(6) 1.0038(6) 0.035(3) Uani 1 1 d D . .
H1A H 0.646(14) 0.210(3) 0.997(9) 0.042 Uiso 1 1 d D . .
N1 N 0.7215(9) 0.3721(7) 0.9949(7) 0.036(4) Uani 1 1 d U . .
C2 C 0.6568(12) 0.3846(8) 1.0250(9) 0.034(4) Uani 1 1 d U . .
H2A H 0.6027 0.3606 1.0201 0.041 Uiso 1 1 calc R . .
C3 C 0.6700(13) 0.4323(9) 1.0627(10) 0.043(5) Uani 1 1 d U . .
H3A H 0.6241 0.4426 1.0832 0.051 Uiso 1 1 calc R . .
C4 C 0.7505(12) 0.4651(9) 1.0705(9) 0.036(4) Uani 1 1 d U . .
H4A H 0.7609 0.4972 1.0977 0.043 Uiso 1 1 calc R . .
C5 C 0.8155(13) 0.4518(8) 1.0394(8) 0.034(4) Uani 1 1 d U . .
H5A H 0.8704 0.4748 1.0439 0.040 Uiso 1 1 calc R . .
C6 C 0.7992(13) 0.4048(8) 1.0019(9) 0.036(4) Uani 1 1 d U . .
N7 N 0.8613(11) 0.3906(7) 0.9683(7) 0.032(4) Uani 1 1 d U . .
H7A H 0.9192 0.3893 0.9857 0.039 Uiso 1 1 calc R . .
C8 C 0.8426(13) 0.3782(9) 0.9109(9) 0.035(4) Uani 1 1 d U . .
C9 C 0.8930(12) 0.4022(9) 0.8745(9) 0.036(4) Uani 1 1 d U . .
H9A H 0.9436 0.4277 0.8896 0.043 Uiso 1 1 calc R . .
C10 C 0.8734(14) 0.3910(11) 0.8190(10) 0.046(5) Uani 1 1 d U . .
H10A H 0.9109 0.4074 0.7950 0.056 Uiso 1 1 calc R . .
C11 C 0.7967(14) 0.3547(10) 0.7952(9) 0.041(5) Uani 1 1 d U . .
H11A H 0.7794 0.3478 0.7553 0.050 Uiso 1 1 calc R . .
C12 C 0.7492(16) 0.3304(10) 0.8323(10) 0.050(6) Uani 1 1 d U . .
H12A H 0.6969 0.3066 0.8170 0.060 Uiso 1 1 calc R . .
N13 N 0.7703(10) 0.3374(7) 0.8884(7) 0.035(4) Uani 1 1 d U . .
C14 C 0.7017(14) 0.2143(11) 0.8930(10) 0.052(6) Uani 1 1 d . . .
H14A H 0.6378 0.2074 0.8744 0.078 Uiso 1 1 calc R . .
H14B H 0.7247 0.1791 0.9168 0.078 Uiso 1 1 calc R . .
H14C H 0.7386 0.2200 0.8640 0.078 Uiso 1 1 calc R . .
C15 C 0.5822(13) 0.3183(11) 0.8992(10) 0.046(5) Uani 1 1 d . . .
H15A H 0.5576 0.2878 0.8703 0.068 Uiso 1 1 calc R . .
H15B H 0.5875 0.3575 0.8806 0.068 Uiso 1 1 calc R . .
H15C H 0.5410 0.3226 0.9260 0.068 Uiso 1 1 calc R . .
B20 B 0.8858(13) 0.3765(9) 0.4836(10) 0.031(5) Uani 1 1 d . . .
O20 O 0.9558(8) 0.4264(6) 0.4967(6) 0.034(3) Uani 1 1 d . . .
H20A H 0.9460 0.4524 0.4705 0.051 Uiso 1 1 calc R . .
C21 C 0.8888(8) 0.3394(6) 0.4224(5) 0.035(4) Uani 1 1 d GU . .
C22 C 0.8233(8) 0.2945(6) 0.4055(5) 0.043(5) Uani 1 1 d GU . .
C23 C 0.8215(8) 0.2624(6) 0.3552(6) 0.045(5) Uani 1 1 d GU . .
C24 C 0.8852(9) 0.2752(6) 0.3219(5) 0.050(5) Uani 1 1 d GU . .
C25 C 0.9507(8) 0.3202(7) 0.3388(5) 0.041(5) Uani 1 1 d GU . .
C26 C 0.9525(7) 0.3522(5) 0.3891(5) 0.037(5) Uani 1 1 d GU . .
C31 C 0.7804(6) 0.4086(5) 0.4701(6) 0.034(4) Uani 1 1 d GU . .
C32 C 0.7676(7) 0.4548(6) 0.4296(6) 0.040(5) Uani 1 1 d GU . .
C33 C 0.6839(8) 0.4847(5) 0.4159(6) 0.049(6) Uani 1 1 d GU . .
C34 C 0.6131(6) 0.4685(6) 0.4426(7) 0.049(6) Uani 1 1 d GU . .
C35 C 0.6260(7) 0.4223(6) 0.4831(6) 0.050(6) Uani 1 1 d GU . .
C36 C 0.7096(8) 0.3923(5) 0.4969(6) 0.043(5) Uani 1 1 d GU . .
C41 C 0.9078(8) 0.3326(5) 0.5412(4) 0.030(4) Uani 1 1 d GU . .
C42 C 0.8976(8) 0.3585(4) 0.5924(5) 0.034(4) Uani 1 1 d GU . .
C43 C 0.9213(9) 0.3257(6) 0.6428(4) 0.035(4) Uani 1 1 d GU . .
C44 C 0.9553(10) 0.2669(6) 0.6421(4) 0.047(5) Uani 1 1 d GU . .
C45 C 0.9656(10) 0.2409(4) 0.5908(6) 0.049(5) Uani 1 1 d GU . .
C46 C 0.9418(9) 0.2737(5) 0.5404(4) 0.038(5) Uani 1 1 d GU . .
F22 F 0.7630(8) 0.2801(6) 0.4348(6) 0.053(3) Uani 1 1 d . . .
F23 F 0.7597(10) 0.2197(7) 0.3366(7) 0.073(5) Uani 1 1 d . . .
F24 F 0.8826(11) 0.2450(8) 0.2723(6) 0.075(5) Uani 1 1 d . . .
F25 F 1.0128(8) 0.3315(7) 0.3071(6) 0.061(4) Uani 1 1 d . . .
F26 F 1.0173(8) 0.3921(6) 0.4025(6) 0.056(4) Uani 1 1 d . . .
F32 F 0.8318(7) 0.4731(5) 0.4040(6) 0.047(3) Uani 1 1 d . . .
F33 F 0.6715(8) 0.5322(5) 0.3779(6) 0.058(4) Uani 1 1 d . . .
F34 F 0.5317(8) 0.4985(6) 0.4292(8) 0.075(5) Uani 1 1 d . . .
F35 F 0.5571(8) 0.4072(6) 0.5074(7) 0.063(4) Uani 1 1 d . . .
F36 F 0.7144(7) 0.3491(5) 0.5328(5) 0.044(3) Uani 1 1 d . . .
F42 F 0.8664(8) 0.4135(5) 0.5957(5) 0.046(3) Uani 1 1 d . . .
F43 F 0.9125(10) 0.3491(6) 0.6926(6) 0.061(4) Uani 1 1 d . . .
F44 F 0.9764(11) 0.2354(7) 0.6912(6) 0.071(4) Uani 1 1 d . . .
F45 F 0.9995(9) 0.1843(6) 0.5916(6) 0.057(3) Uani 1 1 d . . .
F46 F 0.9563(8) 0.2455(5) 0.4954(5) 0.044(3) Uani 1 1 d . . .
C51 C 0.984(4) 0.525(4) 0.7588(16) 0.08(3) Uiso 0.30 1 d PD A -1
H51A H 0.9346 0.5094 0.7772 0.093 Uiso 0.30 1 calc PR A -1
H51B H 0.9816 0.5696 0.7598 0.093 Uiso 0.30 1 calc PR A -1
Cl52 Cl 0.9596(19) 0.5034(11) 0.6915(10) 0.067(6) Uiso 0.30 1 d PD A -1
Cl53 Cl 1.082(2) 0.5029(12) 0.7982(11) 0.074(7) Uiso 0.30 1 d PD A -1
C61 C 0.758(4) 0.387(3) 0.218(3) 0.038(15) Uiso 0.30 1 d PD . .
H61A H 0.7446 0.4035 0.1784 0.045 Uiso 0.30 1 calc PR . .
H61B H 0.8146 0.3627 0.2228 0.045 Uiso 0.30 1 calc PR . .
Cl62 Cl 0.673(3) 0.344(2) 0.228(2) 0.171(18) Uiso 0.30 1 d PD . .
Cl63 Cl 0.773(7) 0.444(4) 0.264(4) 0.38(6) Uiso 0.30 1 d PD . .
O71 O 0.5000 0.3877(12) 0.7500 0.103(12) Uani 1 2 d S . .
H71A H 0.5487 0.3911 0.7379 0.124 Uiso 1 1 d . . .
O81 O 0.636(2) 0.4140(15) 0.6629(14) 0.155(13) Uani 1 1 d . . .
H81A H 0.6802 0.3970 0.6840 0.186 Uiso 1 1 d . . .
H81B H 0.6118 0.4436 0.6757 0.186 Uiso 1 1 d . . .

loop_
_atom_site_aniso_label
_atom_site_aniso_U_11
_atom_site_aniso_U_22
_atom_site_aniso_U_33
_atom_site_aniso_U_23
_atom_site_aniso_U_13
_atom_site_aniso_U_12
Pt 0.0227(4) 0.0319(4) 0.0463(5) 0.0010(4) -0.0002(3) -0.0046(3)
O1 0.022(7) 0.021(7) 0.059(9) -0.002(6) -0.001(6) 0.004(5)
N1 0.005(6) 0.033(8) 0.067(11) -0.007(8) 0.004(7) -0.012(6)
C2 0.013(8) 0.025(9) 0.066(13) 0.008(9) 0.011(8) -0.006(7)
C3 0.024(9) 0.041(11) 0.066(13) 0.005(10) 0.014(9) 0.009(8)
C4 0.018(9) 0.046(11) 0.043(11) -0.002(9) 0.008(8) 0.001(8)
C5 0.023(9) 0.029(10) 0.047(11) 0.001(8) 0.003(8) -0.007(8)
C6 0.025(9) 0.021(9) 0.061(12) 0.001(8) 0.009(9) -0.012(7)
N7 0.028(8) 0.032(8) 0.036(9) 0.000(7) 0.005(7) -0.002(6)
C8 0.026(9) 0.026(9) 0.055(11) -0.001(8) 0.014(8) 0.004(7)
C9 0.017(9) 0.035(10) 0.061(12) 0.005(9) 0.019(9) 0.003(8)
C10 0.025(10) 0.060(13) 0.058(13) 0.005(10) 0.016(9) -0.005(9)
C11 0.034(10) 0.045(12) 0.044(12) -0.001(9) 0.007(9) -0.001(9)
C12 0.048(12) 0.047(12) 0.050(13) -0.001(10) -0.003(10) -0.018(10)
N13 0.026(8) 0.029(8) 0.047(10) 0.001(7) -0.002(7) -0.004(6)
C14 0.031(11) 0.058(15) 0.064(15) -0.008(12) 0.002(10) -0.024(10)
C15 0.022(10) 0.062(14) 0.051(14) 0.014(11) 0.003(9) 0.007(10)
B20 0.012(9) 0.023(10) 0.058(15) 0.000(10) 0.008(9) -0.001(8)
O20 0.016(6) 0.031(7) 0.053(9) 0.002(6) 0.004(6) 0.001(5)
C21 0.028(9) 0.028(10) 0.051(12) 0.004(8) 0.008(9) 0.002(8)
C22 0.033(10) 0.038(11) 0.058(12) -0.003(10) 0.008(9) -0.010(9)
C23 0.038(11) 0.040(11) 0.056(13) -0.016(10) 0.005(10) -0.003(9)
C24 0.040(11) 0.060(14) 0.049(12) -0.014(10) 0.010(10) 0.006(10)
C25 0.011(8) 0.067(13) 0.048(12) 0.008(10) 0.014(8) 0.003(9)
C26 0.006(8) 0.054(12) 0.050(12) 0.005(9) 0.002(8) 0.003(8)
C31 0.014(8) 0.024(9) 0.063(12) -0.008(9) 0.004(8) -0.006(7)
C32 0.019(9) 0.025(9) 0.069(13) -0.007(9) -0.009(9) -0.001(7)
C33 0.027(10) 0.036(11) 0.080(15) -0.009(11) -0.001(10) 0.003(9)
C34 0.011(8) 0.039(11) 0.094(16) -0.005(11) 0.000(10) 0.015(8)
C35 0.014(9) 0.036(11) 0.101(17) -0.015(11) 0.016(10) -0.013(8)
C36 0.015(9) 0.029(10) 0.086(15) -0.011(10) 0.013(9) -0.007(8)
C41 0.002(7) 0.032(10) 0.056(12) -0.007(8) 0.006(7) -0.002(7)
C42 0.023(9) 0.046(11) 0.034(10) -0.001(8) 0.009(8) -0.004(8)
C43 0.035(10) 0.042(11) 0.028(10) -0.005(8) 0.008(8) -0.001(8)
C44 0.054(13) 0.051(12) 0.035(11) 0.010(10) 0.009(10) -0.007(10)
C45 0.036(11) 0.061(14) 0.048(12) 0.010(10) 0.007(10) 0.006(10)
C46 0.028(10) 0.035(10) 0.050(12) -0.007(9) 0.006(9) -0.004(8)
F22 0.043(7) 0.048(8) 0.071(9) -0.015(6) 0.019(7) -0.020(6)
F23 0.067(9) 0.061(9) 0.095(11) -0.038(8) 0.024(8) -0.040(8)
F24 0.075(10) 0.088(11) 0.060(9) -0.041(8) 0.009(8) -0.012(9)
F25 0.036(7) 0.087(11) 0.061(9) -0.014(7) 0.015(6) -0.005(7)
F26 0.039(7) 0.071(9) 0.063(9) -0.013(7) 0.019(6) -0.028(6)
F32 0.018(6) 0.048(7) 0.075(9) 0.017(6) 0.008(6) 0.001(5)
F33 0.037(7) 0.027(6) 0.102(11) 0.018(7) -0.002(7) 0.009(5)
F34 0.019(6) 0.049(8) 0.151(15) -0.009(9) 0.005(7) 0.020(6)
F35 0.018(6) 0.064(9) 0.113(12) -0.014(8) 0.025(7) -0.008(6)
F36 0.026(6) 0.035(7) 0.073(9) 0.005(6) 0.016(6) -0.002(5)
F42 0.053(8) 0.032(6) 0.053(8) -0.007(5) 0.014(6) 0.007(5)
F43 0.073(10) 0.063(9) 0.051(8) -0.003(7) 0.025(7) -0.016(7)
F44 0.086(11) 0.073(10) 0.049(8) 0.018(7) 0.006(8) 0.008(8)
F45 0.061(8) 0.036(7) 0.075(9) 0.016(6) 0.016(7) 0.014(6)
F46 0.035(6) 0.030(6) 0.068(8) 0.002(6) 0.015(6) 0.005(5)
O71 0.19(4) 0.051(16) 0.048(16) 0.000 -0.023(19) 0.000
O81 0.12(2) 0.15(3) 0.17(3) 0.09(2) -0.02(2) 0.02(2)

loop_
_atom_type_symbol
_atom_type_description
_atom_type_scat_dispersion_real
_atom_type_scat_dispersion_imag
_atom_type_scat_source
C C 0.0033 0.0016 'International Tables Vol C Tables 4.2.6.8 and 6.1.1.4'
H H 0.0000 0.0000 'International Tables Vol C Tables 4.2.6.8 and 6.1.1.4'
B B 0.0013 0.0007 'International Tables Vol C Tables 4.2.6.8 and 6.1.1.4'
N N 0.0061 0.0033 'International Tables Vol C Tables 4.2.6.8 and 6.1.1.4'
O O 0.0106 0.0060 'International Tables Vol C Tables 4.2.6.8 and 6.1.1.4'
F F 0.0171 0.0103 'International Tables Vol C Tables 4.2.6.8 and 6.1.1.4'
Cl Cl 0.1484 0.1585 'International Tables Vol C Tables 4.2.6.8 and 6.1.1.4'
Pt Pt -1.7033 8.3905 'International Tables Vol C Tables 4.2.6.8 and 6.1.1.4'

loop_
_geom_angle_atom_site_label_1
_geom_angle_atom_site_label_2
_geom_angle_atom_site_label_3
_geom_angle
_geom_angle_site_symmetry_1
_geom_angle_site_symmetry_3
O1 Pt N13 174.3(6) . .
O1 Pt C14 92.1(8) . .
N13 Pt C14 91.0(8) . .
O1 Pt C15 94.4(7) . .
N13 Pt C15 90.4(8) . .
C14 Pt C15 90.0(9) . .
O1 Pt N1 89.0(6) . .
N13 Pt N1 87.9(6) . .
C14 Pt N1 178.8(8) . .
C15 Pt N1 90.3(8) . .
O1 Pt O1 78.6(5) . 7_657
N13 Pt O1 96.7(6) . 7_657
C14 Pt O1 88.6(7) . 7_657
C15 Pt O1 172.7(7) . 7_657
N1 Pt O1 91.2(5) . 7_657
Pt O1 Pt 101.4(5) . 7_657
Pt O1 H1A 118(10) . .
Pt O1 H1A 86(10) 7_657 .
C2 N1 C6 121.3(17) . .
C2 N1 Pt 119.8(11) . .
C6 N1 Pt 118.4(13) . .
N1 C2 C3 119.1(17) . .
N1 C2 H2A 120.5 . .
C3 C2 H2A 120.5 . .
C2 C3 C4 120(2) . .
C2 C3 H3A 120.2 . .
C4 C3 H3A 120.2 . .
C5 C4 C3 120(2) . .
C5 C4 H4A 119.8 . .
C3 C4 H4A 119.8 . .
C6 C5 C4 118.1(18) . .
C6 C5 H5A 120.9 . .
C4 C5 H5A 120.9 . .
N1 C6 C5 121.4(19) . .
N1 C6 N7 118.1(17) . .
C5 C6 N7 120.4(16) . .
C8 N7 C6 127.2(16) . .
C8 N7 H7A 116.4 . .
C6 N7 H7A 116.4 . .
C9 C8 N7 122.4(18) . .
C9 C8 N13 118.4(19) . .
N7 C8 N13 119.2(17) . .
C10 C9 C8 122(2) . .
C10 C9 H9A 119.0 . .
C8 C9 H9A 119.0 . .
C9 C10 C11 120(2) . .
C9 C10 H10A 119.9 . .
C11 C10 H10A 119.9 . .
C12 C11 C10 117(2) . .
C12 C11 H11A 121.7 . .
C10 C11 H11A 121.7 . .
N13 C12 C11 125(2) . .
N13 C12 H12A 117.5 . .
C11 C12 H12A 117.5 . .
C12 N13 C8 117.5(18) . .
C12 N13 Pt 123.9(13) . .
C8 N13 Pt 118.5(13) . .
Pt C14 H14A 109.5 . .
Pt C14 H14B 109.5 . .
H14A C14 H14B 109.5 . .
Pt C14 H14C 109.5 . .
H14A C14 H14C 109.5 . .
H14B C14 H14C 109.5 . .
Pt C15 H15A 109.5 . .
Pt C15 H15B 109.5 . .
H15A C15 H15B 109.5 . .
Pt C15 H15C 109.5 . .
H15A C15 H15C 109.5 . .
H15B C15 H15C 109.5 . .
O20 B20 C41 103.8(14) . .
O20 B20 C21 113.1(15) . .
C41 B20 C21 113.9(13) . .
O20 B20 C31 108.4(14) . .
C41 B20 C31 114.8(14) . .
C21 B20 C31 102.9(13) . .
B20 O20 H20A 109.5 . .
C22 C21 C26 120.0 . .
C22 C21 B20 117.0(10) . .
C26 C21 B20 123.0(10) . .
F22 C22 C23 117.1(10) . .
F22 C22 C21 122.9(10) . .
C23 C22 C21 120.0 . .
F23 C23 C22 122.6(11) . .
F23 C23 C24 117.4(11) . .
C22 C23 C24 120.0 . .
F24 C24 C23 120.2(11) . .
F24 C24 C25 119.7(11) . .
C23 C24 C25 120.0 . .
F25 C25 C26 120.3(11) . .
F25 C25 C24 119.7(11) . .
C26 C25 C24 120.0 . .
F26 C26 C25 116.0(11) . .
F26 C26 C21 124.0(11) . .
C25 C26 C21 120.0 . .
C32 C31 C36 120.0 . .
C32 C31 B20 115.3(10) . .
C36 C31 B20 124.7(10) . .
F32 C32 C31 123.0(10) . .
F32 C32 C33 117.0(10) . .
C31 C32 C33 120.0 . .
F33 C33 C34 119.2(10) . .
F33 C33 C32 120.7(10) . .
C34 C33 C32 120.0 . .
F34 C34 C35 120.5(12) . .
F34 C34 C33 119.5(12) . .
C35 C34 C33 120.0 . .
F35 C35 C34 118.7(11) . .
F35 C35 C36 121.3(11) . .
C34 C35 C36 120.0 . .
F36 C36 C35 115.9(10) . .
F36 C36 C31 124.0(10) . .
C35 C36 C31 120.0 . .
C42 C41 C46 120.0 . .
C42 C41 B20 117.1(10) . .
C46 C41 B20 122.7(10) . .
F42 C42 C41 122.7(10) . .
F42 C42 C43 117.3(10) . .
C41 C42 C43 120.0 . .
F43 C43 C44 118.4(11) . .
F43 C43 C42 121.6(11) . .
C44 C43 C42 120.0 . .
F44 C44 C43 119.1(11) . .
F44 C44 C45 120.9(11) . .
C43 C44 C45 120.0 . .
F45 C45 C44 118.6(11) . .
F45 C45 C46 121.4(11) . .
C44 C45 C46 120.0 . .
F46 C46 C45 114.7(10) . .
F46 C46 C41 125.3(10) . .
C45 C46 C41 120.0 . .
Cl52 C51 Cl53 118(3) . .
Cl52 C51 H51A 107.8 . .
Cl53 C51 H51A 107.8 . .
Cl52 C51 H51B 107.8 . .
Cl53 C51 H51B 107.8 . .
H51A C51 H51B 107.1 . .
Cl62 C61 Cl63 110.3(18) . .
Cl62 C61 H61A 109.6 . .
Cl63 C61 H61A 109.6 . .
Cl62 C61 H61B 109.6 . .
Cl63 C61 H61B 109.6 . .
H61A C61 H61B 108.1 . .
H81A O81 H81B 118 . .

loop_
_geom_bond_atom_site_label_1
_geom_bond_atom_site_label_2
_geom_bond_distance
_geom_bond_site_symmetry_2
Pt O1 2.004(14) .
Pt N13 2.012(17) .
Pt C14 2.06(2) .
Pt C15 2.077(18) .
Pt N1 2.159(16) .
Pt O1 2.219(12) 7_657
O1 Pt 2.220(12) 7_657
O1 H1A 0.839(10) .
N1 C2 1.35(3) .
N1 C6 1.35(2) .
C2 C3 1.37(3) .
C2 H2A 0.9500 .
C3 C4 1.38(3) .
C3 H3A 0.9500 .
C4 C5 1.37(3) .
C4 H4A 0.9500 .
C5 C6 1.36(3) .
C5 H5A 0.9500 .
C6 N7 1.38(3) .
N7 C8 1.37(3) .
N7 H7A 0.8800 .
C8 C9 1.37(3) .
C8 N13 1.42(2) .
C9 C10 1.33(3) .
C9 H9A 0.9500 .
C10 C11 1.42(3) .
C10 H10A 0.9500 .
C11 C12 1.35(3) .
C11 H11A 0.9500 .
C12 N13 1.32(3) .
C12 H12A 0.9500 .
C14 H14A 0.9800 .
C14 H14B 0.9800 .
C14 H14C 0.9800 .
C15 H15A 0.9800 .
C15 H15B 0.9800 .
C15 H15C 0.9800 .
B20 O20 1.50(2) .
B20 C41 1.66(2) .
B20 C21 1.69(3) .
B20 C31 1.69(2) .
O20 H20A 0.8400 .
C21 C22 1.3900 .
C21 C26 1.3900 .
C22 F22 1.290(15) .
C22 C23 1.3900 .
C23 F23 1.328(15) .
C23 C24 1.3900 .
C24 F24 1.357(16) .
C24 C25 1.3900 .
C25 F25 1.338(16) .
C25 C26 1.3900 .
C26 F26 1.296(14) .
C31 C32 1.3900 .
C31 C36 1.3900 .
C32 F32 1.304(14) .
C32 C33 1.3900 .
C33 F33 1.371(15) .
C33 C34 1.3900 .
C34 F34 1.362(13) .
C34 C35 1.3900 .
C35 F35 1.324(15) .
C35 C36 1.3900 .
C36 F36 1.275(15) .
C41 C42 1.3900 .
C41 C46 1.3900 .
C42 F42 1.303(14) .
C42 C43 1.3900 .
C43 F43 1.329(16) .
C43 C44 1.3900 .
C44 F44 1.346(16) .
C44 C45 1.3900 .
C45 F45 1.341(15) .
C45 C46 1.3900 .
C46 F46 1.301(15) .
C51 Cl52 1.65(2) .
C51 Cl53 1.65(2) .
C51 H51A 0.9900 .
C51 H51B 0.9900 .
C61 Cl62 1.63(2) .
C61 Cl63 1.65(2) .
C61 H61A 0.9900 .
C61 H61B 0.9900 .
O71 H71A 0.840 .
O81 H81A 0.83 .
O81 H81B 0.83 .

loop_
_geom_hbond_atom_site_label_D
_geom_hbond_atom_site_label_H
_geom_hbond_atom_site_label_A
_geom_hbond_distance_DH
_geom_hbond_distance_HA
_geom_hbond_distance_DA
_geom_hbond_angle_DHA
_geom_hbond_site_symmetry_A
O1 H1A N7 0.839(10) 2.37(11) 3.12(2) 149(19) 7_657
O1 H1A N1 0.839(10) 2.66(19) 3.13(2) 117(17) 7_657
N7 H7A O20 0.88 2.00 2.801(19) 150.6 2_756
O20 H20A F32 0.84 2.13 2.782(17) 134.0 .
O71 H71A O81 0.840 2.48 3.25(4) 152.9 .
O81 H81B O71 0.83 2.946 3.25(4) 104 .

loop_
_geom_torsion_atom_site_label_1
_geom_torsion_atom_site_label_2
_geom_torsion_atom_site_label_3
_geom_torsion_atom_site_label_4
_geom_torsion
_geom_torsion_site_symmetry_1
_geom_torsion_site_symmetry_4
N13 Pt O1 Pt -34(6) . 7_657
C14 Pt O1 Pt 88.2(7) . 7_657
C15 Pt O1 Pt 178.3(8) . 7_657
N1 Pt O1 Pt -91.4(6) . 7_657
O1 Pt O1 Pt 0.0 7_657 7_657
O1 Pt N1 C2 -37.8(15) . .
N13 Pt N1 C2 147.0(15) . .
C14 Pt N1 C2 160(39) . .
C15 Pt N1 C2 56.5(16) . .
O1 Pt N1 C2 -116.4(15) 7_657 .
O1 Pt N1 C6 133.8(15) . .
N13 Pt N1 C6 -41.4(15) . .
C14 Pt N1 C6 -28(40) . .
C15 Pt N1 C6 -131.9(16) . .
O1 Pt N1 C6 55.3(15) 7_657 .
C6 N1 C2 C3 1(3) . .
Pt N1 C2 C3 172.5(14) . .
N1 C2 C3 C4 -2(3) . .
C2 C3 C4 C5 2(3) . .
C3 C4 C5 C6 -1(3) . .
C2 N1 C6 C5 0(3) . .
Pt N1 C6 C5 -171.6(15) . .
C2 N1 C6 N7 -178.1(17) . .
Pt N1 C6 N7 10(2) . .
C4 C5 C6 N1 0(3) . .
C4 C5 C6 N7 178.2(18) . .
N1 C6 N7 C8 44(3) . .
C5 C6 N7 C8 -134(2) . .
C6 N7 C8 C9 136(2) . .
C6 N7 C8 N13 -46(3) . .
N7 C8 C9 C10 -178.6(19) . .
N13 C8 C9 C10 3(3) . .
C8 C9 C10 C11 2(3) . .
C9 C10 C11 C12 -3(3) . .
C10 C11 C12 N13 -1(4) . .
C11 C12 N13 C8 6(3) . .
C11 C12 N13 Pt -170.4(18) . .
C9 C8 N13 C12 -7(3) . .
N7 C8 N13 C12 174.5(18) . .
C9 C8 N13 Pt 169.5(13) . .
N7 C8 N13 Pt -8(2) . .
O1 Pt N13 C12 159(5) . .
C14 Pt N13 C12 36.0(18) . .
C15 Pt N13 C12 -54.0(18) . .
N1 Pt N13 C12 -144.3(17) . .
O1 Pt N13 C12 124.7(17) 7_657 .
O1 Pt N13 C8 -18(7) . .
C14 Pt N13 C8 -140.8(14) . .
C15 Pt N13 C8 129.2(15) . .
N1 Pt N13 C8 38.9(14) . .
O1 Pt N13 C8 -52.1(14) 7_657 .
O20 B20 C21 C22 -176.9(11) . .
C41 B20 C21 C22 64.8(15) . .
C31 B20 C21 C22 -60.1(14) . .
O20 B20 C21 C26 2.7(19) . .
C41 B20 C21 C26 -115.6(13) . .
C31 B20 C21 C26 119.5(11) . .
C26 C21 C22 F22 179.3(15) . .
B20 C21 C22 F22 -1.1(16) . .
C26 C21 C22 C23 0.0 . .
B20 C21 C22 C23 179.6(13) . .
F22 C22 C23 F23 1.7(16) . .
C21 C22 C23 F23 -178.9(16) . .
F22 C22 C23 C24 -179.4(14) . .
C21 C22 C23 C24 0.0 . .
F23 C23 C24 F24 0.4(16) . .
C22 C23 C24 F24 -178.6(15) . .
F23 C23 C24 C25 179.0(15) . .
C22 C23 C24 C25 0.0 . .
F24 C24 C25 F25 -2.5(16) . .
C23 C24 C25 F25 178.9(14) . .
F24 C24 C25 C26 178.6(15) . .
C23 C24 C25 C26 0.0 . .
F25 C25 C26 F26 -0.6(15) . .
C24 C25 C26 F26 178.2(13) . .
F25 C25 C26 C21 -178.8(14) . .
C24 C25 C26 C21 0.0 . .
C22 C21 C26 F26 -178.1(15) . .
B20 C21 C26 F26 2.4(17) . .
C22 C21 C26 C25 0.0 . .
B20 C21 C26 C25 -179.6(14) . .
O20 B20 C31 C32 51.8(18) . .
C41 B20 C31 C32 167.3(11) . .
C21 B20 C31 C32 -68.3(13) . .
O20 B20 C31 C36 -127.4(13) . .
C41 B20 C31 C36 -11.8(19) . .
C21 B20 C31 C36 112.5(13) . .
C36 C31 C32 F32 178.4(14) . .
B20 C31 C32 F32 -0.8(15) . .
C36 C31 C32 C33 0.0 . .
B20 C31 C32 C33 -179.2(13) . .
F32 C32 C33 F33 -1.5(15) . .
C31 C32 C33 F33 177.0(14) . .
F32 C32 C33 C34 -178.5(13) . .
C31 C32 C33 C34 0.0 . .
F33 C33 C34 F34 2.3(15) . .
C32 C33 C34 F34 179.4(15) . .
F33 C33 C34 C35 -177.1(14) . .
C32 C33 C34 C35 0.0 . .
F34 C34 C35 F35 1.4(15) . .
C33 C34 C35 F35 -179.2(14) . .
F34 C34 C35 C36 -179.4(15) . .
C33 C34 C35 C36 0.0 . .
F35 C35 C36 F36 1.7(15) . .
C34 C35 C36 F36 -177.5(13) . .
F35 C35 C36 C31 179.2(15) . .
C34 C35 C36 C31 0.0 . .
C32 C31 C36 F36 177.3(15) . .
B20 C31 C36 F36 -3.6(17) . .
C32 C31 C36 C35 0.0 . .
B20 C31 C36 C35 179.1(14) . .
O20 B20 C41 C42 62.8(15) . .
C21 B20 C41 C42 -173.7(10) . .
C31 B20 C41 C42 -55.4(16) . .
O20 B20 C41 C46 -112.4(13) . .
C21 B20 C41 C46 11.1(17) . .
C31 B20 C41 C46 129.5(12) . .
C46 C41 C42 F42 179.7(13) . .
B20 C41 C42 F42 4.5(14) . .
C46 C41 C42 C43 0.0 . .
B20 C41 C42 C43 -175.3(12) . .
F42 C42 C43 F43 0.1(14) . .
C41 C42 C43 F43 179.9(14) . .
F42 C42 C43 C44 -179.8(13) . .
C41 C42 C43 C44 0.0 . .
F43 C43 C44 F44 1.2(15) . .
C42 C43 C44 F44 -178.9(15) . .
F43 C43 C44 C45 -179.9(13) . .
C42 C43 C44 C45 0.0 . .
F44 C44 C45 F45 -1.9(15) . .
C43 C44 C45 F45 179.3(14) . .
F44 C44 C45 C46 178.8(15) . .
C43 C44 C45 C46 0.0 . .
F45 C45 C46 F46 -0.9(14) . .
C44 C45 C46 F46 178.4(12) . .
F45 C45 C46 C41 -179.3(14) . .
C44 C45 C46 C41 0.0 . .
C42 C41 C46 F46 -178.2(14) . .
B20 C41 C46 F46 -3.2(16) . .
C42 C41 C46 C45 0.0 . .
B20 C41 C46 C45 175.0(13) . .
